data_4132235
loop_
_publ_author_name
'Cook, Brian J.'
'Di Francesco, Gianna N.'
'Abboud, Khalil A.'
'Murray, Leslie J.'

_publ_section_title
;
 Countercations and Solvent Influence CO<sub>2</sub> Reduction to Oxalate
 by Chalcogen-Bridged Tricopper Cyclophanates.
;
_journal_issue 17
_journal_name_full 'Journal of the American Chemical Society'
_journal_page_first 5696
_journal_page_last 5700
_journal_paper_doi 10.1021/jacs.8b02508
_journal_volume 140
_journal_year 2018
_chemical_formula_moiety 'C57 H87 Cu3 N6 Se K O3, C2 H4 O0.5'
_chemical_formula_sum 'C59 H91 Cu3 K N6 O3.5 Se'
_chemical_formula_weight 1249.05
_space_group_crystal_system orthorhombic
_space_group_IT_number 33
_space_group_name_Hall 'P 2c -2n'
_space_group_name_H-M_alt 'P n a 21'
_atom_sites_solution_hydrogens geom
_audit_creation_method SHELXL-2014/6
_audit_update_record
; 
2016-04-28 # Formatted by publCIF 
  
;
_cell_angle_alpha 90
_cell_angle_beta 90
_cell_angle_gamma 90
_cell_formula_units_Z 4
_cell_length_a 23.631(2)
_cell_length_b 13.8788(13)
_cell_length_c 18.5349(18)
_cell_measurement_reflns_used 3248
_cell_measurement_temperature 230(2)
_cell_measurement_theta_max 20.92
_cell_measurement_theta_min 2.26
_cell_volume 6078.9(10)
_computing_cell_refinement 'Bruker SAINT'
_computing_data_collection 'Bruker APEX2'
_computing_data_reduction 'Bruker SAINT'
_computing_molecular_graphics 'Bruker SHELXTL'
_computing_publication_material 'Bruker SHELXTL'
_computing_structure_refinement 'SHELXL-2014/6 (Sheldrick, 2014)'
_computing_structure_solution 'SHELXS-97 (Sheldrick 2008)'
_diffrn_ambient_temperature 230(2)
_diffrn_measured_fraction_theta_full 1.000
_diffrn_measured_fraction_theta_max 1.000
_diffrn_measurement_device_type 'Bruker APEX-II CCD'
_diffrn_measurement_method '\f and \w scans'
_diffrn_radiation_type MoK\a
_diffrn_radiation_wavelength 0.71073
_diffrn_reflns_av_R_equivalents 0.1535
_diffrn_reflns_av_unetI/netI 0.1398
_diffrn_reflns_Laue_measured_fraction_full 1.000
_diffrn_reflns_Laue_measured_fraction_max 1.000
_diffrn_reflns_limit_h_max 30
_diffrn_reflns_limit_h_min -30
_diffrn_reflns_limit_k_max 18
_diffrn_reflns_limit_k_min -18
_diffrn_reflns_limit_l_max 24
_diffrn_reflns_limit_l_min -24
_diffrn_reflns_number 59342
_diffrn_reflns_point_group_measured_fraction_full 1.000
_diffrn_reflns_point_group_measured_fraction_max 1.000
_diffrn_reflns_theta_full 25.242
_diffrn_reflns_theta_max 27.500
_diffrn_reflns_theta_min 1.702
_exptl_absorpt_coefficient_mu 1.755
_exptl_absorpt_correction_T_max 0.7456
_exptl_absorpt_correction_T_min 0.6258
_exptl_absorpt_correction_type multi-scan
_exptl_absorpt_process_details 'SADABS (Bruker, 2014)'
_exptl_crystal_colour green
_exptl_crystal_density_diffrn 1.365
_exptl_crystal_description irregular
_exptl_crystal_F_000 2620
_exptl_crystal_size_max 0.190
_exptl_crystal_size_mid 0.100
_exptl_crystal_size_min 0.070
_refine_diff_density_max 1.057
_refine_diff_density_min -0.498
_refine_diff_density_rms 0.117
_refine_ls_abs_structure_details
; 
 Flack x determined using 2833 quotients [(I+)-(I-)]/[(I+)+(I-)] 
 (Parsons, Flack and Wagner, Acta Cryst. B69 (2013) 249-259). 
;
_refine_ls_abs_structure_Flack 0.018(10)
_refine_ls_extinction_method none
_refine_ls_goodness_of_fit_ref 0.995
_refine_ls_hydrogen_treatment constr
_refine_ls_matrix_type full
_refine_ls_number_parameters 741
_refine_ls_number_reflns 13953
_refine_ls_number_restraints 386
_refine_ls_restrained_S_all 0.987
_refine_ls_R_factor_all 0.1421
_refine_ls_R_factor_gt 0.0618
_refine_ls_shift/su_max 0.000
_refine_ls_shift/su_mean 0.000
_refine_ls_structure_factor_coef Fsqd
_refine_ls_weighting_details 'w=1/[\s^2^(Fo^2^)+(0.0729P)^2^] where P=(Fo^2^+2Fc^2^)/3'
_refine_ls_weighting_scheme calc
_refine_ls_wR_factor_gt 0.1324
_refine_ls_wR_factor_ref 0.1652
_reflns_Friedel_coverage 0.940
_reflns_Friedel_fraction_full 1.000
_reflns_Friedel_fraction_max 1.000
_reflns_number_gt 7819
_reflns_number_total 13953
_reflns_threshold_expression 'I > 2\s(I)'
_cod_data_source_file ja8b02508_si_003.cif
_cod_data_source_block GD140
_cod_original_formula_sum 'C59 H91 Cu3 K N6 O3.50 Se'
_cod_database_code 4132235
_shelx_space_group_comment
; 
The symmetry employed for this shelxl refinement is uniquely defined 
by the following loop, which should always be used as a source of 
symmetry information in preference to the above space-group names. 
They are only intended as comments. 
;
_shelx_estimated_absorpt_t_min 0.732
_shelx_estimated_absorpt_t_max 0.887
_shelxl_version_number 2014/6

loop_
_space_group_symop_operation_xyz
'x, y, z'
'-x, -y, z+1/2'
'x+1/2, -y+1/2, z'
'-x+1/2, y+1/2, z+1/2'

loop_
_atom_site_label
_atom_site_type_symbol
_atom_site_fract_x
_atom_site_fract_y
_atom_site_fract_z
_atom_site_U_iso_or_equiv
_atom_site_adp_type
_atom_site_occupancy
_atom_site_site_symmetry_order
_atom_site_calc_flag
_atom_site_refinement_flags_posn
_atom_site_refinement_flags_adp
_atom_site_refinement_flags_occupancy
_atom_site_disorder_assembly
_atom_site_disorder_group
Cu1 Cu 0.22005(5) 0.61102(8) 0.44201(7) 0.0274(3) Uani 1 1 d . . . . .
Cu2 Cu 0.07825(5) 0.48995(9) 0.42035(7) 0.0271(3) Uani 1 1 d . . . . .
Cu3 Cu 0.21512(5) 0.33682(8) 0.44021(8) 0.0293(3) Uani 1 1 d . . . . .
Se1 Se 0.17064(4) 0.47654(6) 0.43393(5) 0.0223(2) Uani 1 1 d . . . . .
K1 K 0.34793(12) 0.5583(2) 0.46102(15) 0.0430(7) Uani 1 1 d . . . . .
N1 N 0.2475(4) 0.6735(7) 0.5287(5) 0.025(2) Uani 1 1 d . . . . .
N2 N 0.2595(4) 0.6783(7) 0.3652(4) 0.029(2) Uani 1 1 d . . . . .
N3 N 0.0215(4) 0.4984(6) 0.4952(5) 0.028(2) Uani 1 1 d . . . . .
N4 N 0.0362(4) 0.4961(6) 0.3321(5) 0.026(2) Uani 1 1 d . . . . .
N5 N 0.2277(4) 0.2596(7) 0.5240(5) 0.027(2) Uani 1 1 d . . . . .
N6 N 0.2461(4) 0.2627(7) 0.3612(5) 0.032(3) Uani 1 1 d . . . . .
C1 C 0.2273(5) 0.6485(8) 0.6026(6) 0.025(3) Uani 1 1 d . . . . .
H1A H 0.2061 0.7024 0.6221 0.030 Uiso 1 1 calc R U . . .
H1B H 0.2597 0.6378 0.6336 0.030 Uiso 1 1 calc R U . . .
C2 C 0.2799(5) 0.7486(8) 0.5216(6) 0.029(3) Uani 1 1 d . . . . .
C3 C 0.3012(5) 0.7818(8) 0.4534(6) 0.033(3) Uani 1 1 d . . . . .
H3 H 0.3264 0.8329 0.4573 0.039 Uiso 1 1 calc R U . . .
C4 C 0.2914(5) 0.7521(8) 0.3818(6) 0.029(3) Uani 1 1 d . . . . .
C5 C 0.2503(5) 0.6563(8) 0.2869(5) 0.028(3) Uani 1 1 d . . . . .
H5A H 0.2866 0.6499 0.2630 0.033 Uiso 1 1 calc R U . . .
H5B H 0.2302 0.7094 0.2645 0.033 Uiso 1 1 calc R U . . .
C6 C 0.2967(5) 0.8097(8) 0.5861(6) 0.034(3) Uani 1 1 d . . . . .
H6A H 0.2635 0.8382 0.6070 0.051 Uiso 1 1 calc R U . . .
H6B H 0.3221 0.8597 0.5708 0.051 Uiso 1 1 calc R U . . .
H6C H 0.3151 0.7699 0.6214 0.051 Uiso 1 1 calc R U . . .
C7 C 0.3222(6) 0.8093(9) 0.3238(6) 0.045(4) Uani 1 1 d . . . . .
H7A H 0.3411 0.7658 0.2916 0.067 Uiso 1 1 calc R U . . .
H7B H 0.3495 0.8510 0.3461 0.067 Uiso 1 1 calc R U . . .
H7C H 0.2954 0.8473 0.2973 0.067 Uiso 1 1 calc R U . . .
C8 C 0.0347(5) 0.4937(9) 0.5726(6) 0.028(3) Uani 1 1 d . . . . .
H8A H 0.0151 0.4390 0.5935 0.033 Uiso 1 1 calc R U . . .
H8B H 0.0206 0.5515 0.5958 0.033 Uiso 1 1 calc R U . . .
C9 C -0.0326(5) 0.5094(8) 0.4754(6) 0.027(3) Uani 1 1 d . . . . .
C10 C -0.0501(5) 0.5113(9) 0.4026(6) 0.030(3) Uani 1 1 d . . . . .
H10 H -0.0890 0.5181 0.3968 0.036 Uiso 1 1 calc R U . . .
C11 C -0.0201(5) 0.5050(7) 0.3371(6) 0.027(3) Uani 1 1 d . . . . .
C12 C 0.0616(5) 0.4880(9) 0.2587(6) 0.031(3) Uani 1 1 d . . . . .
H12A H 0.0515 0.5443 0.2305 0.037 Uiso 1 1 calc R U . . .
H12B H 0.0464 0.4317 0.2346 0.037 Uiso 1 1 calc R U . . .
C13 C -0.0780(5) 0.5211(9) 0.5297(6) 0.040(3) Uani 1 1 d . . . . .
H13A H -0.0787 0.4659 0.5609 0.060 Uiso 1 1 calc R U . . .
H13B H -0.1138 0.5269 0.5056 0.060 Uiso 1 1 calc R U . . .
H13C H -0.0711 0.5781 0.5577 0.060 Uiso 1 1 calc R U . . .
C14 C -0.0557(5) 0.5076(9) 0.2702(7) 0.037(3) Uani 1 1 d . . . . .
H14A H -0.0400 0.5530 0.2367 0.056 Uiso 1 1 calc R U . . .
H14B H -0.0936 0.5266 0.2825 0.056 Uiso 1 1 calc R U . . .
H14C H -0.0564 0.4447 0.2485 0.056 Uiso 1 1 calc R U . . .
C15 C 0.2107(5) 0.2866(8) 0.5986(6) 0.031(3) Uani 1 1 d . . . . .
H15A H 0.2439 0.2879 0.6292 0.037 Uiso 1 1 calc R U . . .
H15B H 0.1850 0.2382 0.6175 0.037 Uiso 1 1 calc R U . . .
C16 C 0.2524(5) 0.1743(9) 0.5151(6) 0.030(3) Uani 1 1 d . . . . .
C17 C 0.2723(5) 0.1393(8) 0.4475(7) 0.036(3) Uani 1 1 d . . . . .
H17 H 0.2900 0.0795 0.4499 0.043 Uiso 1 1 calc R U . . .
C18 C 0.2699(5) 0.1789(9) 0.3773(6) 0.029(3) Uani 1 1 d . . . . .
C19 C 0.2441(6) 0.2936(8) 0.2843(6) 0.038(3) Uani 1 1 d . . . . .
H19A H 0.2256 0.2438 0.2560 0.045 Uiso 1 1 calc R U . . .
H19B H 0.2824 0.3006 0.2663 0.045 Uiso 1 1 calc R U . . .
C20 C 0.2605(6) 0.1060(9) 0.5776(6) 0.047(4) Uani 1 1 d . . . . .
H20A H 0.2818 0.1375 0.6149 0.071 Uiso 1 1 calc R U . . .
H20B H 0.2807 0.0500 0.5614 0.071 Uiso 1 1 calc R U . . .
H20C H 0.2243 0.0871 0.5961 0.071 Uiso 1 1 calc R U . . .
C21 C 0.2979(6) 0.1191(9) 0.3186(7) 0.049(4) Uani 1 1 d . . . . .
H21A H 0.2695 0.0933 0.2871 0.074 Uiso 1 1 calc R U . . .
H21B H 0.3187 0.0672 0.3403 0.074 Uiso 1 1 calc R U . . .
H21C H 0.3233 0.1590 0.2914 0.074 Uiso 1 1 calc R U . . .
C22 C 0.1896(5) 0.5580(8) 0.6035(5) 0.024(3) Uani 1 1 d . . . . .
C23 C 0.1310(5) 0.5674(9) 0.5923(6) 0.027(3) Uani 1 1 d . . . . .
C24 C 0.0969(5) 0.4844(8) 0.5877(5) 0.021(2) Uani 1 1 d . . . . .
C25 C 0.1235(5) 0.3932(9) 0.5903(6) 0.028(3) Uani 1 1 d . . . . .
C26 C 0.1818(5) 0.3848(8) 0.6009(6) 0.025(3) Uani 1 1 d . . . . .
C27 C 0.2152(5) 0.4681(9) 0.6083(6) 0.027(3) Uani 1 1 d . . . . .
C28 C 0.1050(6) 0.6660(9) 0.5771(6) 0.037(3) Uani 1 1 d . . . . .
H28A H 0.0729 0.6576 0.5451 0.044 Uiso 1 1 calc R U . . .
H28B H 0.1327 0.7052 0.5521 0.044 Uiso 1 1 calc R U . . .
C29 C 0.0851(7) 0.7208(9) 0.6453(8) 0.055(4) Uani 1 1 d . . . . .
H29A H 0.0693 0.7818 0.6315 0.082 Uiso 1 1 calc R U . . .
H29B H 0.0568 0.6834 0.6699 0.082 Uiso 1 1 calc R U . . .
H29C H 0.1167 0.7311 0.6769 0.082 Uiso 1 1 calc R U . . .
C30 C 0.0882(6) 0.3034(9) 0.5727(7) 0.041(3) Uani 1 1 d . . . . .
H30A H 0.0573 0.3216 0.5411 0.049 Uiso 1 1 calc R U . . .
H30B H 0.1118 0.2577 0.5469 0.049 Uiso 1 1 calc R U . . .
C31 C 0.0641(7) 0.2545(10) 0.6396(8) 0.061(4) Uani 1 1 d . . . . .
H31A H 0.0425 0.1990 0.6255 0.092 Uiso 1 1 calc R U . . .
H31B H 0.0945 0.2348 0.6707 0.092 Uiso 1 1 calc R U . . .
H31C H 0.0400 0.2988 0.6649 0.092 Uiso 1 1 calc R U . . .
C32 C 0.2789(5) 0.4579(9) 0.6142(6) 0.033(3) Uani 1 1 d . . . . .
H32A H 0.2966 0.5142 0.5930 0.039 Uiso 1 1 calc R U . . .
H32B H 0.2908 0.4021 0.5867 0.039 Uiso 1 1 calc R U . . .
C33 C 0.2995(6) 0.4471(9) 0.6915(7) 0.047(4) Uani 1 1 d . . . . .
H33A H 0.3400 0.4410 0.6918 0.070 Uiso 1 1 calc R U . . .
H33B H 0.2887 0.5029 0.7189 0.070 Uiso 1 1 calc R U . . .
H33C H 0.2829 0.3907 0.7126 0.070 Uiso 1 1 calc R U . . .
C34 C 0.2162(5) 0.5632(9) 0.2768(6) 0.028(3) Uani 1 1 d . . . . .
C35 C 0.1573(5) 0.5679(8) 0.2676(6) 0.025(3) Uani 1 1 d . . . . .
C36 C 0.1257(5) 0.4800(9) 0.2628(6) 0.027(3) Uani 1 1 d . . . . .
C37 C 0.1535(6) 0.3923(9) 0.2638(6) 0.029(3) Uani 1 1 d . . . . .
C38 C 0.2130(5) 0.3869(9) 0.2738(6) 0.030(3) Uani 1 1 d . . . . .
C39 C 0.2441(5) 0.4725(8) 0.2786(5) 0.027(3) Uani 1 1 d . . . . .
C40 C 0.1265(5) 0.6625(8) 0.2723(6) 0.032(3) Uani 1 1 d . . . . .
H40A H 0.1479 0.7061 0.3027 0.038 Uiso 1 1 calc R U . . .
H40B H 0.0900 0.6520 0.2950 0.038 Uiso 1 1 calc R U . . .
C41 C 0.1173(6) 0.7096(9) 0.1989(7) 0.048(4) Uani 1 1 d . . . . .
H41A H 0.0975 0.7694 0.2051 0.072 Uiso 1 1 calc R U . . .
H41B H 0.1533 0.7216 0.1766 0.072 Uiso 1 1 calc R U . . .
H41C H 0.0954 0.6675 0.1688 0.072 Uiso 1 1 calc R U . . .
C42 C 0.1190(6) 0.2992(9) 0.2585(7) 0.040(3) Uani 1 1 d . . . . .
H42A H 0.0885 0.3089 0.2243 0.048 Uiso 1 1 calc R U . . .
H42B H 0.1432 0.2487 0.2395 0.048 Uiso 1 1 calc R U . . .
C43 C 0.0943(6) 0.2657(9) 0.3289(7) 0.047(4) Uani 1 1 d . . . . .
H43A H 0.0734 0.2072 0.3213 0.071 Uiso 1 1 calc R U . . .
H43B H 0.1242 0.2541 0.3628 0.071 Uiso 1 1 calc R U . . .
H43C H 0.0694 0.3143 0.3476 0.071 Uiso 1 1 calc R U . . .
C44 C 0.3079(5) 0.4692(9) 0.2909(7) 0.038(3) Uani 1 1 d . . . . .
H44A H 0.3167 0.4143 0.3214 0.045 Uiso 1 1 calc R U . . .
H44B H 0.3192 0.5269 0.3165 0.045 Uiso 1 1 calc R U . . .
C45 C 0.3423(6) 0.4616(10) 0.2215(7) 0.052(4) Uani 1 1 d . . . . .
H45A H 0.3819 0.4598 0.2330 0.077 Uiso 1 1 calc R U . . .
H45B H 0.3321 0.4037 0.1962 0.077 Uiso 1 1 calc R U . . .
H45C H 0.3347 0.5164 0.1914 0.077 Uiso 1 1 calc R U . . .
O1 O 0.4009(4) 0.3896(6) 0.4364(7) 0.064(2) Uani 1 1 d D . . . .
C46 C 0.3815(7) 0.3209(12) 0.4865(11) 0.088(5) Uani 1 1 d D U . . .
H46A H 0.3450 0.2955 0.4718 0.106 Uiso 1 1 calc R U . A 1
H46B H 0.3776 0.3495 0.5340 0.106 Uiso 1 1 calc R U . A 1
C47 C 0.4247(14) 0.243(2) 0.4875(18) 0.089(6) Uani 0.73(4) 1 d D U P B 1
H47A H 0.4468 0.2465 0.5315 0.107 Uiso 0.73(4) 1 calc R U P B 1
H47B H 0.4066 0.1806 0.4850 0.107 Uiso 0.73(4) 1 calc R U P B 1
C48 C 0.4608(13) 0.2583(17) 0.4249(19) 0.088(6) Uani 0.73(4) 1 d D U P B 1
H48A H 0.4582 0.2034 0.3926 0.106 Uiso 0.73(4) 1 calc R U P B 1
H48B H 0.4999 0.2650 0.4400 0.106 Uiso 0.73(4) 1 calc R U P B 1
C49 C 0.4423(14) 0.346(2) 0.3875(16) 0.085(6) Uani 0.73(4) 1 d D U P B 1
H49A H 0.4740 0.3891 0.3794 0.102 Uiso 0.73(4) 1 calc R U P B 1
H49B H 0.4251 0.3304 0.3415 0.102 Uiso 0.73(4) 1 calc R U P B 1
C47' C 0.413(4) 0.233(5) 0.464(4) 0.089(6) Uani 0.27(4) 1 d D U P B 2
H47C H 0.4460 0.2244 0.4945 0.106 Uiso 0.27(4) 1 calc R U P B 2
H47D H 0.3888 0.1765 0.4701 0.106 Uiso 0.27(4) 1 calc R U P B 2
C48' C 0.430(4) 0.242(5) 0.390(5) 0.088(6) Uani 0.27(4) 1 d D U P B 2
H48C H 0.4700 0.2308 0.3835 0.105 Uiso 0.27(4) 1 calc R U P B 2
H48D H 0.4088 0.1983 0.3587 0.105 Uiso 0.27(4) 1 calc R U P B 2
C49' C 0.415(4) 0.339(5) 0.376(3) 0.088(7) Uani 0.27(4) 1 d D U P B 2
H49C H 0.4473 0.3707 0.3531 0.105 Uiso 0.27(4) 1 calc R U P B 2
H49D H 0.3839 0.3409 0.3424 0.105 Uiso 0.27(4) 1 calc R U P B 2
O2 O 0.4339(5) 0.6434(9) 0.3964(8) 0.104(5) Uani 1 1 d D . . . .
C50 C 0.4553(13) 0.728(2) 0.427(2) 0.080(6) Uani 0.64(5) 1 d D U P C 1
H50A H 0.4551 0.7232 0.4797 0.095 Uiso 0.64(5) 1 calc R U P C 1
H50B H 0.4323 0.7831 0.4136 0.095 Uiso 0.64(5) 1 calc R U P C 1
C52 C 0.5109(17) 0.687(3) 0.3300(15) 0.077(6) Uani 0.64(5) 1 d D U P C 1
H52A H 0.5001 0.7306 0.2916 0.093 Uiso 0.64(5) 1 calc R U P C 1
H52B H 0.5470 0.6581 0.3178 0.093 Uiso 0.64(5) 1 calc R U P C 1
C53 C 0.4679(15) 0.613(2) 0.3400(19) 0.076(6) Uani 0.64(5) 1 d D U P C 1
H53A H 0.4458 0.6050 0.2964 0.091 Uiso 0.64(5) 1 calc R U P C 1
H53B H 0.4855 0.5515 0.3517 0.091 Uiso 0.64(5) 1 calc R U P C 1
C50' C 0.470(2) 0.702(4) 0.444(3) 0.083(7) Uani 0.36(5) 1 d D U P C 2
H50C H 0.4481 0.7547 0.4652 0.099 Uiso 0.36(5) 1 calc R U P C 2
H50D H 0.4851 0.6633 0.4831 0.099 Uiso 0.36(5) 1 calc R U P C 2
C52' C 0.489(3) 0.732(5) 0.329(2) 0.078(6) Uani 0.36(5) 1 d D U P C 2
H52C H 0.5178 0.7283 0.2925 0.093 Uiso 0.36(5) 1 calc R U P C 2
H52D H 0.4659 0.7886 0.3201 0.093 Uiso 0.36(5) 1 calc R U P C 2
C53' C 0.453(3) 0.645(4) 0.326(2) 0.077(7) Uani 0.36(5) 1 d D U P C 2
H53C H 0.4216 0.6524 0.2916 0.092 Uiso 0.36(5) 1 calc R U P C 2
H53D H 0.4742 0.5876 0.3135 0.092 Uiso 0.36(5) 1 calc R U P C 2
C51 C 0.5150(8) 0.7399(12) 0.3999(9) 0.079(4) Uani 1 1 d D U . . .
H51A H 0.5247 0.8071 0.3928 0.095 Uiso 1 1 calc R U . C 1
H51B H 0.5424 0.7104 0.4321 0.095 Uiso 1 1 calc R U . C 1
O3 O 0.4201(4) 0.5550(8) 0.5754(5) 0.066(3) Uani 1 1 d D . . . .
C54 C 0.4212(7) 0.6175(12) 0.6344(9) 0.073(4) Uani 1 1 d D U . . .
H54A H 0.3843 0.6205 0.6570 0.088 Uiso 1 1 calc R U . . .
H54B H 0.4319 0.6818 0.6192 0.088 Uiso 1 1 calc R U . . .
C55 C 0.4641(8) 0.5775(13) 0.6857(9) 0.080(4) Uani 1 1 d D U . . .
H55A H 0.4930 0.6248 0.6969 0.096 Uiso 1 1 calc R U . D 1
H55B H 0.4464 0.5560 0.7301 0.096 Uiso 1 1 calc R U . D 1
C56 C 0.487(2) 0.497(3) 0.6457(18) 0.077(6) Uani 0.57(6) 1 d D U P E 1
H56A H 0.4687 0.4375 0.6586 0.093 Uiso 0.57(6) 1 calc R U P E 1
H56B H 0.5276 0.4907 0.6546 0.093 Uiso 0.57(6) 1 calc R U P E 1
C57 C 0.4760(14) 0.523(4) 0.5669(17) 0.073(6) Uani 0.57(6) 1 d D U P E 1
H57A H 0.5008 0.5737 0.5496 0.087 Uiso 0.57(6) 1 calc R U P E 1
H57B H 0.4786 0.4675 0.5353 0.087 Uiso 0.57(6) 1 calc R U P E 1
C56' C 0.5039(18) 0.524(4) 0.639(3) 0.075(6) Uani 0.43(6) 1 d D U P E 2
H56C H 0.5309 0.5672 0.6161 0.090 Uiso 0.43(6) 1 calc R U P E 2
H56D H 0.5239 0.4746 0.6653 0.090 Uiso 0.43(6) 1 calc R U P E 2
C57' C 0.464(2) 0.483(4) 0.586(3) 0.074(7) Uani 0.43(6) 1 d D U P E 2
H57C H 0.4835 0.4696 0.5414 0.089 Uiso 0.43(6) 1 calc R U P E 2
H57D H 0.4482 0.4239 0.6048 0.089 Uiso 0.43(6) 1 calc R U P E 2
O4 O 0.6172(10) 0.5452(17) 0.4940(13) 0.081(7) Uiso 0.5 1 d . . P . .
C58 C 0.6580(12) 0.596(2) 0.4651(15) 0.050(7) Uiso 0.5 1 d . . P . .
H58A H 0.6482 0.6640 0.4688 0.060 Uiso 0.5 1 calc R U P . .
H58B H 0.6923 0.5861 0.4928 0.060 Uiso 0.5 1 calc R U P . .
C59 C 0.6684(11) 0.5762(18) 0.3976(13) 0.039(6) Uiso 0.5 1 d . . P . .
H59A H 0.7081 0.5623 0.3900 0.046 Uiso 0.5 1 calc R U P . .
H59B H 0.6571 0.6288 0.3662 0.046 Uiso 0.5 1 calc R U P . .
C60 C 0.6337(12) 0.4914(19) 0.3856(15) 0.046(7) Uiso 0.5 1 d . . P . .
H60A H 0.6034 0.5059 0.3520 0.055 Uiso 0.5 1 calc R U P . .
H60B H 0.6564 0.4395 0.3658 0.055 Uiso 0.5 1 calc R U P . .
C61 C 0.6123(10) 0.4657(16) 0.4504(14) 0.040(6) Uiso 0.5 1 d . . P . .
H61A H 0.6333 0.4119 0.4704 0.048 Uiso 0.5 1 calc R U P . .
H61B H 0.5729 0.4470 0.4457 0.048 Uiso 0.5 1 calc R U P . .

loop_
_atom_site_aniso_label
_atom_site_aniso_U_11
_atom_site_aniso_U_22
_atom_site_aniso_U_33
_atom_site_aniso_U_23
_atom_site_aniso_U_13
_atom_site_aniso_U_12
Cu1 0.0311(7) 0.0299(7) 0.0211(7) -0.0005(7) 0.0004(7) -0.0074(5)
Cu2 0.0252(6) 0.0360(7) 0.0200(7) -0.0008(6) 0.0008(5) -0.0003(6)
Cu3 0.0386(8) 0.0263(6) 0.0230(7) -0.0005(7) 0.0024(7) 0.0064(5)
Se1 0.0260(5) 0.0239(4) 0.0172(5) -0.0002(6) 0.0014(5) 0.0000(4)
K1 0.0444(17) 0.0449(15) 0.0398(17) 0.0017(13) 0.0030(12) 0.0101(13)
N1 0.027(6) 0.028(6) 0.020(5) 0.002(4) 0.002(4) -0.006(4)
N2 0.042(7) 0.030(6) 0.015(5) -0.002(4) -0.002(4) -0.004(5)
N3 0.033(6) 0.032(6) 0.018(5) 0.000(4) 0.002(4) 0.001(4)
N4 0.028(6) 0.028(6) 0.023(5) 0.000(4) 0.001(4) 0.001(4)
N5 0.032(6) 0.021(6) 0.030(5) -0.005(4) 0.001(4) -0.003(4)
N6 0.036(7) 0.029(6) 0.030(5) -0.004(4) -0.001(5) 0.009(5)
C1 0.028(7) 0.030(7) 0.017(6) -0.002(5) 0.001(5) -0.003(5)
C2 0.033(7) 0.028(7) 0.026(6) 0.001(5) 0.003(5) 0.004(6)
C3 0.034(7) 0.027(6) 0.038(8) -0.003(5) -0.003(6) -0.012(5)
C4 0.030(7) 0.024(7) 0.032(7) -0.001(5) 0.002(5) -0.007(5)
C5 0.037(8) 0.031(7) 0.014(6) -0.004(5) 0.003(5) -0.014(6)
C6 0.044(8) 0.027(6) 0.032(7) -0.011(5) -0.003(6) -0.006(6)
C7 0.063(10) 0.040(8) 0.032(7) 0.003(6) 0.002(7) -0.021(7)
C8 0.026(7) 0.043(8) 0.015(5) 0.001(5) 0.006(5) -0.006(5)
C9 0.025(7) 0.024(6) 0.033(6) -0.003(5) 0.004(5) 0.005(5)
C10 0.026(6) 0.034(7) 0.030(6) 0.004(5) -0.006(5) -0.001(5)
C11 0.026(7) 0.027(6) 0.027(6) 0.004(5) 0.000(5) -0.002(5)
C12 0.027(7) 0.046(8) 0.019(6) 0.001(5) -0.002(5) -0.005(6)
C13 0.040(7) 0.052(8) 0.027(6) 0.002(6) 0.002(6) 0.008(7)
C14 0.041(7) 0.046(8) 0.025(6) -0.006(6) -0.004(6) 0.012(6)
C15 0.045(8) 0.027(6) 0.020(6) 0.006(5) -0.001(6) 0.000(6)
C16 0.034(8) 0.025(7) 0.033(7) 0.007(5) -0.003(6) 0.001(6)
C17 0.042(7) 0.030(6) 0.036(7) -0.002(6) 0.006(6) 0.006(5)
C18 0.031(7) 0.027(7) 0.030(7) -0.004(5) 0.002(5) 0.003(6)
C19 0.049(9) 0.034(7) 0.030(7) -0.003(6) 0.005(6) 0.014(7)
C20 0.077(11) 0.031(7) 0.034(7) 0.010(6) 0.000(7) 0.006(7)
C21 0.063(10) 0.036(8) 0.048(9) -0.006(7) 0.007(7) 0.018(7)
C22 0.045(8) 0.020(6) 0.006(5) -0.001(4) 0.005(5) 0.000(6)
C23 0.035(8) 0.034(7) 0.013(6) 0.002(5) 0.005(5) 0.002(6)
C24 0.026(7) 0.025(6) 0.012(5) -0.003(5) 0.005(4) 0.005(5)
C25 0.031(7) 0.033(7) 0.020(6) -0.004(5) 0.003(5) -0.006(6)
C26 0.037(8) 0.024(6) 0.014(6) 0.002(5) 0.002(5) 0.000(6)
C27 0.032(7) 0.041(8) 0.009(5) -0.002(5) 0.000(5) 0.006(6)
C28 0.045(8) 0.041(8) 0.025(7) 0.001(6) 0.003(6) 0.002(6)
C29 0.066(11) 0.038(8) 0.060(10) -0.010(7) 0.010(8) 0.016(8)
C30 0.049(9) 0.034(8) 0.039(8) -0.005(6) -0.004(7) -0.010(6)
C31 0.075(12) 0.046(9) 0.062(10) 0.010(7) 0.004(8) -0.032(8)
C32 0.034(8) 0.038(8) 0.026(6) -0.004(5) 0.003(5) -0.001(6)
C33 0.040(8) 0.051(9) 0.049(8) 0.006(7) -0.021(6) 0.004(7)
C34 0.037(8) 0.032(7) 0.015(6) -0.004(5) 0.000(5) -0.003(6)
C35 0.032(8) 0.023(6) 0.020(6) -0.002(5) 0.001(5) 0.011(6)
C36 0.030(7) 0.042(8) 0.010(5) -0.004(5) 0.002(5) 0.003(6)
C37 0.042(8) 0.031(7) 0.013(6) -0.003(5) 0.006(6) -0.007(7)
C38 0.042(8) 0.034(7) 0.014(6) -0.002(5) 0.006(5) 0.005(6)
C39 0.035(7) 0.034(7) 0.011(5) 0.000(5) 0.002(5) 0.004(6)
C40 0.039(8) 0.024(7) 0.033(7) 0.001(6) 0.003(6) 0.005(5)
C41 0.057(10) 0.037(8) 0.049(8) 0.009(7) -0.005(7) 0.014(7)
C42 0.047(9) 0.031(7) 0.043(8) -0.007(6) 0.004(7) -0.010(6)
C43 0.056(10) 0.035(8) 0.050(9) -0.009(7) 0.022(7) -0.007(7)
C44 0.033(7) 0.045(8) 0.035(7) -0.009(6) 0.002(6) -0.005(6)
C45 0.044(9) 0.062(10) 0.049(8) -0.006(7) 0.017(7) -0.003(7)
O1 0.066(6) 0.044(5) 0.082(7) -0.001(7) -0.006(7) 0.016(4)
C46 0.064(10) 0.070(9) 0.131(13) 0.005(10) 0.018(9) 0.001(8)
C47 0.068(11) 0.076(9) 0.124(13) 0.012(10) 0.016(10) 0.011(9)
C48 0.064(11) 0.082(8) 0.119(13) 0.003(10) 0.019(10) 0.027(9)
C49 0.065(13) 0.080(10) 0.111(13) 0.008(10) 0.015(11) 0.028(10)
C47' 0.066(12) 0.076(9) 0.124(13) 0.008(11) 0.017(11) 0.012(10)
C48' 0.065(12) 0.079(9) 0.119(13) 0.004(11) 0.017(11) 0.021(10)
C49' 0.066(14) 0.082(11) 0.116(14) 0.006(12) 0.017(13) 0.025(12)
O2 0.085(9) 0.073(8) 0.153(13) -0.020(8) 0.057(9) -0.030(7)
C50 0.098(12) 0.054(11) 0.086(11) 0.002(10) 0.015(10) -0.013(10)
C52 0.088(12) 0.062(11) 0.082(10) 0.002(9) 0.016(10) -0.025(9)
C53 0.090(13) 0.061(12) 0.076(11) -0.004(10) 0.021(10) -0.022(10)
C50' 0.099(14) 0.063(13) 0.085(13) -0.001(12) 0.012(12) -0.012(12)
C52' 0.091(12) 0.061(11) 0.082(10) -0.001(10) 0.016(10) -0.019(9)
C53' 0.091(14) 0.062(13) 0.078(12) -0.002(11) 0.020(11) -0.021(11)
C51 0.090(11) 0.063(8) 0.084(9) 0.001(7) 0.009(8) -0.012(8)
O3 0.056(7) 0.091(8) 0.052(6) -0.026(6) -0.014(5) 0.027(6)
C54 0.079(11) 0.068(10) 0.072(10) -0.025(8) 0.002(8) 0.008(8)
C55 0.078(10) 0.082(9) 0.080(9) -0.017(8) -0.006(7) 0.002(8)
C56 0.071(12) 0.073(12) 0.088(11) -0.013(10) -0.014(9) 0.009(9)
C57 0.065(12) 0.070(14) 0.084(12) -0.021(11) -0.010(10) 0.004(11)
C56' 0.066(12) 0.072(13) 0.086(11) -0.016(10) -0.014(10) 0.005(10)
C57' 0.067(13) 0.070(14) 0.085(13) -0.018(11) -0.013(11) 0.008(11)

loop_
_atom_type_symbol
_atom_type_description
_atom_type_scat_dispersion_real
_atom_type_scat_dispersion_imag
_atom_type_scat_source
C C 0.0033 0.0016 'International Tables Vol C Tables 4.2.6.8 and 6.1.1.4'
H H 0.0000 0.0000 'International Tables Vol C Tables 4.2.6.8 and 6.1.1.4'
N N 0.0061 0.0033 'International Tables Vol C Tables 4.2.6.8 and 6.1.1.4'
O O 0.0106 0.0060 'International Tables Vol C Tables 4.2.6.8 and 6.1.1.4'
K K 0.2009 0.2494 'International Tables Vol C Tables 4.2.6.8 and 6.1.1.4'
Cu Cu 0.3201 1.2651 'International Tables Vol C Tables 4.2.6.8 and 6.1.1.4'
Se Se -0.0929 2.2259 'International Tables Vol C Tables 4.2.6.8 and 6.1.1.4'

loop_
_geom_angle_atom_site_label_1
_geom_angle_atom_site_label_2
_geom_angle_atom_site_label_3
_geom_angle
N1 Cu1 N2 103.4(4)
N1 Cu1 Se1 127.7(3)
N2 Cu1 Se1 127.7(3)
N1 Cu1 K1 71.8(3)
N2 Cu1 K1 74.4(3)
Se1 Cu1 K1 108.72(7)
N4 Cu2 N3 104.5(4)
N4 Cu2 Se1 127.9(3)
N3 Cu2 Se1 127.6(3)
N5 Cu3 N6 104.9(4)
N5 Cu3 Se1 127.6(3)
N6 Cu3 Se1 127.4(3)
Cu2 Se1 Cu1 117.40(6)
Cu2 Se1 Cu3 123.45(6)
Cu1 Se1 Cu3 119.15(6)
O2 K1 O1 87.4(4)
O2 K1 O3 83.0(4)
O1 K1 O3 80.0(3)
O2 K1 N1 122.6(3)
O1 K1 N1 149.9(3)
O3 K1 N1 99.9(3)
O2 K1 Cu1 126.0(3)
O1 K1 Cu1 129.3(2)
O3 K1 Cu1 134.2(2)
N1 K1 Cu1 36.08(17)
O2 K1 N2 91.0(4)
O1 K1 N2 131.3(3)
O3 K1 N2 148.0(3)
N1 K1 N2 57.5(2)
Cu1 K1 N2 35.67(18)
O2 K1 C2 99.9(3)
O1 K1 C2 169.3(3)
O3 K1 C2 93.1(3)
N1 K1 C2 23.2(3)
Cu1 K1 C2 51.6(2)
N2 K1 C2 56.9(3)
O2 K1 C3 79.4(4)
O1 K1 C3 165.1(3)
O3 K1 C3 105.0(3)
N1 K1 C3 44.0(3)
Cu1 K1 C3 56.7(2)
N2 K1 C3 43.1(3)
C2 K1 C3 25.2(3)
O2 K1 C4 75.4(4)
O1 K1 C4 144.2(4)
O3 K1 C4 127.3(3)
N1 K1 C4 57.4(3)
Cu1 K1 C4 51.4(2)
N2 K1 C4 22.9(3)
C2 K1 C4 46.3(3)
C3 K1 C4 24.5(3)
O2 K1 C46 108.4(4)
O1 K1 C46 22.9(4)
O3 K1 C46 74.4(4)
N1 K1 C46 127.8(3)
Cu1 K1 C46 117.7(3)
N2 K1 C46 136.7(4)
C2 K1 C46 147.1(4)
C3 K1 C46 171.8(4)
C4 K1 C46 158.1(4)
O2 K1 C44 87.6(4)
O1 K1 C44 70.6(3)
O3 K1 C44 149.5(3)
N1 K1 C44 109.6(3)
Cu1 K1 C44 73.8(2)
N2 K1 C44 60.7(3)
C2 K1 C44 117.2(3)
C3 K1 C44 101.7(3)
C4 K1 C44 77.4(3)
C46 K1 C44 81.2(4)
O2 K1 C50 20.7(6)
O1 K1 C50 102.6(6)
O3 K1 C50 72.4(8)
N1 K1 C50 106.0(5)
Cu1 K1 C50 121.3(6)
N2 K1 C50 91.4(7)
C2 K1 C50 82.8(5)
C3 K1 C50 66.6(6)
C4 K1 C50 70.8(7)
C46 K1 C50 120.2(7)
C44 K1 C50 105.7(7)
C2 N1 C1 117.8(9)
C2 N1 Cu1 118.2(7)
C1 N1 Cu1 123.4(7)
C2 N1 K1 85.5(7)
C1 N1 K1 119.5(7)
Cu1 N1 K1 72.1(3)
C4 N2 C5 118.2(9)
C4 N2 Cu1 118.7(8)
C5 N2 Cu1 122.8(7)
C4 N2 K1 84.3(7)
C5 N2 K1 121.7(7)
Cu1 N2 K1 69.9(3)
C9 N3 C8 118.3(9)
C9 N3 Cu2 118.3(7)
C8 N3 Cu2 123.4(7)
C11 N4 C12 118.0(9)
C11 N4 Cu2 117.4(7)
C12 N4 Cu2 124.5(7)
C16 N5 C15 117.2(9)
C16 N5 Cu3 117.9(8)
C15 N5 Cu3 124.8(7)
C18 N6 C19 118.8(9)
C18 N6 Cu3 117.2(8)
C19 N6 Cu3 124.0(8)
N1 C1 C22 112.5(8)
N1 C1 H1A 109.1
C22 C1 H1A 109.1
N1 C1 H1B 109.1
C22 C1 H1B 109.1
H1A C1 H1B 107.8
N1 C2 C3 123.5(11)
N1 C2 C6 121.5(10)
C3 C2 C6 115.0(10)
N1 C2 K1 71.2(6)
C3 C2 K1 77.6(6)
C6 C2 K1 126.1(8)
C4 C3 C2 132.7(10)
C4 C3 K1 79.7(7)
C2 C3 K1 77.2(6)
C4 C3 H3 113.7
C2 C3 H3 113.7
K1 C3 H3 120.0
N2 C4 C3 123.1(10)
N2 C4 C7 121.1(10)
C3 C4 C7 115.8(10)
N2 C4 K1 72.8(7)
C3 C4 K1 75.9(7)
C7 C4 K1 122.6(8)
N2 C5 C34 111.5(9)
N2 C5 H5A 109.3
C34 C5 H5A 109.3
N2 C5 H5B 109.3
C34 C5 H5B 109.3
H5A C5 H5B 108.0
C2 C6 H6A 109.5
C2 C6 H6B 109.5
H6A C6 H6B 109.5
C2 C6 H6C 109.5
H6A C6 H6C 109.5
H6B C6 H6C 109.5
C4 C7 H7A 109.5
C4 C7 H7B 109.5
H7A C7 H7B 109.5
C4 C7 H7C 109.5
H7A C7 H7C 109.5
H7B C7 H7C 109.5
N3 C8 C24 113.2(9)
N3 C8 H8A 108.9
C24 C8 H8A 108.9
N3 C8 H8B 108.9
C24 C8 H8B 108.9
H8A C8 H8B 107.7
N3 C9 C10 122.9(10)
N3 C9 C13 121.3(10)
C10 C9 C13 115.8(10)
C11 C10 C9 132.5(11)
C11 C10 H10 113.7
C9 C10 H10 113.7
N4 C11 C10 124.4(10)
N4 C11 C14 120.2(10)
C10 C11 C14 115.5(10)
N4 C12 C36 111.2(9)
N4 C12 H12A 109.4
C36 C12 H12A 109.4
N4 C12 H12B 109.4
C36 C12 H12B 109.4
H12A C12 H12B 108.0
C9 C13 H13A 109.5
C9 C13 H13B 109.5
H13A C13 H13B 109.5
C9 C13 H13C 109.5
H13A C13 H13C 109.5
H13B C13 H13C 109.5
C11 C14 H14A 109.5
C11 C14 H14B 109.5
H14A C14 H14B 109.5
C11 C14 H14C 109.5
H14A C14 H14C 109.5
H14B C14 H14C 109.5
N5 C15 C26 111.9(9)
N5 C15 H15A 109.2
C26 C15 H15A 109.2
N5 C15 H15B 109.2
C26 C15 H15B 109.2
H15A C15 H15B 107.9
N5 C16 C17 123.8(10)
N5 C16 C20 121.4(11)
C17 C16 C20 114.7(11)
C18 C17 C16 131.6(10)
C18 C17 H17 114.2
C16 C17 H17 114.2
N6 C18 C17 124.4(11)
N6 C18 C21 120.2(11)
C17 C18 C21 115.3(10)
N6 C19 C38 112.8(9)
N6 C19 H19A 109.0
C38 C19 H19A 109.0
N6 C19 H19B 109.0
C38 C19 H19B 109.0
H19A C19 H19B 107.8
C16 C20 H20A 109.5
C16 C20 H20B 109.5
H20A C20 H20B 109.5
C16 C20 H20C 109.5
H20A C20 H20C 109.5
H20B C20 H20C 109.5
C18 C21 H21A 109.5
C18 C21 H21B 109.5
H21A C21 H21B 109.5
C18 C21 H21C 109.5
H21A C21 H21C 109.5
H21B C21 H21C 109.5
C27 C22 C23 121.4(11)
C27 C22 C1 118.7(11)
C23 C22 C1 119.6(10)
C22 C23 C24 119.8(11)
C22 C23 C28 120.4(11)
C24 C23 C28 119.5(11)
C23 C24 C25 118.4(10)
C23 C24 C8 120.1(10)
C25 C24 C8 121.3(10)
C26 C25 C24 121.2(11)
C26 C25 C30 119.8(11)
C24 C25 C30 118.6(11)
C25 C26 C27 119.9(11)
C25 C26 C15 120.8(11)
C27 C26 C15 119.1(11)
C22 C27 C26 119.2(11)
C22 C27 C32 121.4(11)
C26 C27 C32 119.2(11)
C23 C28 C29 114.3(10)
C23 C28 H28A 108.7
C29 C28 H28A 108.7
C23 C28 H28B 108.7
C29 C28 H28B 108.7
H28A C28 H28B 107.6
C28 C29 H29A 109.5
C28 C29 H29B 109.5
H29A C29 H29B 109.5
C28 C29 H29C 109.5
H29A C29 H29C 109.5
H29B C29 H29C 109.5
C31 C30 C25 113.1(10)
C31 C30 H30A 109.0
C25 C30 H30A 109.0
C31 C30 H30B 109.0
C25 C30 H30B 109.0
H30A C30 H30B 107.8
C30 C31 H31A 109.5
C30 C31 H31B 109.5
H31A C31 H31B 109.5
C30 C31 H31C 109.5
H31A C31 H31C 109.5
H31B C31 H31C 109.5
C27 C32 C33 113.3(10)
C27 C32 H32A 108.9
C33 C32 H32A 108.9
C27 C32 H32B 108.9
C33 C32 H32B 108.9
H32A C32 H32B 107.7
C32 C33 H33A 109.5
C32 C33 H33B 109.5
H33A C33 H33B 109.5
C32 C33 H33C 109.5
H33A C33 H33C 109.5
H33B C33 H33C 109.5
C35 C34 C39 120.3(11)
C35 C34 C5 119.7(11)
C39 C34 C5 119.9(11)
C34 C35 C36 119.0(11)
C34 C35 C40 121.0(11)
C36 C35 C40 119.6(11)
C37 C36 C35 120.0(11)
C37 C36 C12 122.6(11)
C35 C36 C12 117.4(11)
C36 C37 C38 121.2(11)
C36 C37 C42 119.4(12)
C38 C37 C42 119.4(12)
C39 C38 C37 119.0(11)
C39 C38 C19 117.8(11)
C37 C38 C19 123.1(12)
C38 C39 C34 120.4(11)
C38 C39 C44 120.2(11)
C34 C39 C44 119.3(11)
C35 C40 C41 113.1(10)
C35 C40 H40A 109.0
C41 C40 H40A 109.0
C35 C40 H40B 109.0
C41 C40 H40B 109.0
H40A C40 H40B 107.8
C40 C41 H41A 109.5
C40 C41 H41B 109.5
H41A C41 H41B 109.5
C40 C41 H41C 109.5
H41A C41 H41C 109.5
H41B C41 H41C 109.5
C43 C42 C37 114.3(10)
C43 C42 H42A 108.7
C37 C42 H42A 108.7
C43 C42 H42B 108.7
C37 C42 H42B 108.7
H42A C42 H42B 107.6
C42 C43 H43A 109.5
C42 C43 H43B 109.5
H43A C43 H43B 109.5
C42 C43 H43C 109.5
H43A C43 H43C 109.5
H43B C43 H43C 109.5
C39 C44 C45 113.8(10)
C39 C44 K1 112.9(7)
C45 C44 K1 129.5(8)
C39 C44 H44A 108.8
C45 C44 H44A 108.8
K1 C44 H44A 72.3
C39 C44 H44B 108.8
C45 C44 H44B 108.8
K1 C44 H44B 36.4
H44A C44 H44B 107.7
C44 C45 H45A 109.5
C44 C45 H45B 109.5
H45A C45 H45B 109.5
C44 C45 H45C 109.5
H45A C45 H45C 109.5
H45B C45 H45C 109.5
C49' O1 C46 106(3)
C46 O1 C49 110.2(14)
C49' O1 K1 135(3)
C46 O1 K1 109.0(9)
C49 O1 K1 140.8(12)
O1 C46 C47 106.0(17)
O1 C46 C47' 102(4)
O1 C46 K1 48.1(7)
C47 C46 K1 149.3(17)
C47' C46 K1 150(4)
O1 C46 H46A 110.5
C47 C46 H46A 110.5
K1 C46 H46A 96.0
O1 C46 H46B 110.5
C47 C46 H46B 110.5
K1 C46 H46B 73.1
H46A C46 H46B 108.7
C48 C47 C46 107(2)
C48 C47 H47A 110.3
C46 C47 H47A 110.3
C48 C47 H47B 110.3
C46 C47 H47B 110.3
H47A C47 H47B 108.6
C47 C48 C49 108.6(19)
C47 C48 H48A 110.0
C49 C48 H48A 110.0
C47 C48 H48B 110.0
C49 C48 H48B 110.0
H48A C48 H48B 108.3
O1 C49 C48 105(2)
O1 C49 H49A 110.9
C48 C49 H49A 110.8
O1 C49 H49B 110.9
C48 C49 H49B 110.8
H49A C49 H49B 108.9
C48' C47' C46 109(5)
C48' C47' H47C 109.9
C46 C47' H47C 109.9
C48' C47' H47D 109.9
C46 C47' H47D 109.9
H47C C47' H47D 108.3
C49' C48' C47' 101(6)
C49' C48' H48C 111.6
C47' C48' H48C 111.6
C49' C48' H48D 111.6
C47' C48' H48D 111.6
H48C C48' H48D 109.4
O1 C49' C48' 114(6)
O1 C49' H49C 108.8
C48' C49' H49C 108.8
O1 C49' H49D 108.8
C48' C49' H49D 108.8
H49C C49' H49D 107.7
C53 O2 C50 110.9(19)
C53' O2 C50' 112(3)
C53' O2 K1 133(2)
C53 O2 K1 130.7(14)
C50 O2 K1 117.8(14)
C50' O2 K1 114.8(19)
O2 C50 C51 107(2)
O2 C50 K1 41.5(10)
C51 C50 K1 143.7(16)
O2 C50 H50A 110.4
C51 C50 H50A 110.4
K1 C50 H50A 76.9
O2 C50 H50B 110.4
C51 C50 H50B 110.4
K1 C50 H50B 99.8
H50A C50 H50B 108.6
C53 C52 C51 106(2)
C53 C52 H52A 110.4
C51 C52 H52A 110.4
C53 C52 H52B 110.4
C51 C52 H52B 110.4
H52A C52 H52B 108.6
O2 C53 C52 106(2)
O2 C53 H53A 110.4
C52 C53 H53A 110.4
O2 C53 H53B 110.4
C52 C53 H53B 110.4
H53A C53 H53B 108.6
C51 C50' O2 106(3)
C51 C50' K1 149(3)
O2 C50' K1 42.8(13)
C51 C50' H50C 110.4
O2 C50' H50C 110.4
K1 C50' H50C 87.5
C51 C50' H50D 110.4
O2 C50' H50D 110.4
K1 C50' H50D 85.4
H50C C50' H50D 108.6
C51 C52' C53' 111(4)
C51 C52' H52C 109.5
C53' C52' H52C 109.5
C51 C52' H52D 109.5
C53' C52' H52D 109.5
H52C C52' H52D 108.1
O2 C53' C52' 99(4)
O2 C53' H53C 112.0
C52' C53' H53C 112.0
O2 C53' H53D 112.0
C52' C53' H53D 112.0
H53C C53' H53D 109.7
C50' C51 C52' 100(3)
C52 C51 C50 100.3(19)
C52 C51 H51A 111.7
C50 C51 H51A 111.7
C52 C51 H51B 111.7
C50 C51 H51B 111.7
H51A C51 H51B 109.5
C54 O3 C57 105.4(18)
C54 O3 C57' 107.5(19)
C54 O3 K1 127.7(9)
C57 O3 K1 120.6(13)
C57' O3 K1 124.8(18)
O3 C54 C55 106.3(12)
O3 C54 H54A 110.5
C55 C54 H54A 110.5
O3 C54 H54B 110.5
C55 C54 H54B 110.5
H54A C54 H54B 108.7
C56 C55 C54 102.5(19)
C56' C55 C54 104(2)
C56 C55 H55A 111.3
C54 C55 H55A 111.3
C56 C55 H55B 111.3
C54 C55 H55B 111.3
H55A C55 H55B 109.2
C55 C56 C57 104(3)
C55 C56 H56A 110.9
C57 C56 H56A 110.9
C55 C56 H56B 110.9
C57 C56 H56B 110.9
H56A C56 H56B 109.0
O3 C57 C56 98(3)
O3 C57 H57A 112.2
C56 C57 H57A 112.2
O3 C57 H57B 112.2
C56 C57 H57B 112.2
H57A C57 H57B 109.8
C57' C56' C55 100(3)
C57' C56' H56C 111.7
C55 C56' H56C 111.7
C57' C56' H56D 111.7
C55 C56' H56D 111.7
H56C C56' H56D 109.5
O3 C57' C56' 107(3)
O3 C57' H57C 110.4
C56' C57' H57C 110.4
O3 C57' H57D 110.4
C56' C57' H57D 110.4
H57C C57' H57D 108.6
C58 O4 C61 105(2)
C59 C58 O4 114(3)
C59 C58 H58A 108.6
O4 C58 H58A 108.6
C59 C58 H58B 108.6
O4 C58 H58B 108.6
H58A C58 H58B 107.6
C58 C59 C60 102(3)
C58 C59 H59A 111.3
C60 C59 H59A 111.3
C58 C59 H59B 111.3
C60 C59 H59B 111.3
H59A C59 H59B 109.2
C61 C60 C59 107(2)
C61 C60 H60A 110.4
C59 C60 H60A 110.4
C61 C60 H60B 110.4
C59 C60 H60B 110.4
H60A C60 H60B 108.6
C60 C61 O4 106(2)
C60 C61 H61A 110.5
O4 C61 H61A 110.5
C60 C61 H61B 110.5
O4 C61 H61B 110.5
H61A C61 H61B 108.7

loop_
_geom_bond_atom_site_label_1
_geom_bond_atom_site_label_2
_geom_bond_distance
Cu1 N1 1.936(9)
Cu1 N2 1.942(9)
Cu1 Se1 2.2067(15)
Cu1 K1 3.129(3)
Cu2 N4 1.916(9)
Cu2 N3 1.933(9)
Cu2 Se1 2.2055(16)
Cu3 N5 1.910(9)
Cu3 N6 1.934(9)
Cu3 Se1 2.2088(15)
K1 O2 2.637(11)
K1 O1 2.694(9)
K1 O3 2.721(10)
K1 N1 3.124(10)
K1 N2 3.208(10)
K1 C2 3.290(12)
K1 C3 3.295(11)
K1 C4 3.343(12)
K1 C46 3.422(17)
K1 C44 3.517(13)
K1 C50 3.52(2)
N1 C2 1.301(14)
N1 C1 1.493(13)
N2 C4 1.308(15)
N2 C5 1.499(12)
N3 C9 1.338(14)
N3 C8 1.470(13)
N4 C11 1.341(14)
N4 C12 1.490(14)
N5 C16 1.329(15)
N5 C15 1.488(14)
N6 C18 1.325(15)
N6 C19 1.490(14)
C1 C22 1.540(16)
C1 H1A 0.9700
C1 H1B 0.9700
C2 C3 1.437(15)
C2 C6 1.519(15)
C3 C4 1.408(16)
C3 H3 0.9300
C4 C7 1.521(15)
C5 C34 1.534(16)
C5 H5A 0.9700
C5 H5B 0.9700
C6 H6A 0.9600
C6 H6B 0.9600
C6 H6C 0.9600
C7 H7A 0.9600
C7 H7B 0.9600
C7 H7C 0.9600
C8 C24 1.501(15)
C8 H8A 0.9700
C8 H8B 0.9700
C9 C10 1.412(15)
C9 C13 1.479(15)
C10 C11 1.409(15)
C10 H10 0.9300
C11 C14 1.499(16)
C12 C36 1.520(16)
C12 H12A 0.9700
C12 H12B 0.9700
C13 H13A 0.9600
C13 H13B 0.9600
C13 H13C 0.9600
C14 H14A 0.9600
C14 H14B 0.9600
C14 H14C 0.9600
C15 C26 1.524(16)
C15 H15A 0.9700
C15 H15B 0.9700
C16 C17 1.425(16)
C16 C20 1.508(15)
C17 C18 1.414(16)
C17 H17 0.9300
C18 C21 1.520(16)
C19 C38 1.501(16)
C19 H19A 0.9700
C19 H19B 0.9700
C20 H20A 0.9600
C20 H20B 0.9600
C20 H20C 0.9600
C21 H21A 0.9600
C21 H21B 0.9600
C21 H21C 0.9600
C22 C27 1.390(16)
C22 C23 1.406(17)
C23 C24 1.408(16)
C23 C28 1.526(17)
C24 C25 1.414(15)
C25 C26 1.397(16)
C25 C30 1.535(16)
C26 C27 1.406(17)
C27 C32 1.517(16)
C28 C29 1.549(17)
C28 H28A 0.9700
C28 H28B 0.9700
C29 H29A 0.9600
C29 H29B 0.9600
C29 H29C 0.9600
C30 C31 1.525(18)
C30 H30A 0.9700
C30 H30B 0.9700
C31 H31A 0.9600
C31 H31B 0.9600
C31 H31C 0.9600
C32 C33 1.520(16)
C32 H32A 0.9700
C32 H32B 0.9700
C33 H33A 0.9600
C33 H33B 0.9600
C33 H33C 0.9600
C34 C35 1.403(16)
C34 C39 1.423(16)
C35 C36 1.434(17)
C35 C40 1.504(16)
C36 C37 1.383(17)
C37 C38 1.421(17)
C37 C42 1.529(16)
C38 C39 1.399(16)
C39 C44 1.524(16)
C40 C41 1.524(16)
C40 H40A 0.9700
C40 H40B 0.9700
C41 H41A 0.9600
C41 H41B 0.9600
C41 H41C 0.9600
C42 C43 1.505(17)
C42 H42A 0.9700
C42 H42B 0.9700
C43 H43A 0.9600
C43 H43B 0.9600
C43 H43C 0.9600
C44 C45 1.527(16)
C44 H44A 0.9700
C44 H44B 0.9700
C45 H45A 0.9600
C45 H45B 0.9600
C45 H45C 0.9600
O1 C49' 1.36(5)
O1 C46 1.407(18)
O1 C49 1.46(2)
C46 C47 1.48(3)
C46 C47' 1.49(5)
C46 H46A 0.9700
C46 H46B 0.9700
C47 C48 1.46(3)
C47 H47A 0.9700
C47 H47B 0.9700
C48 C49 1.47(3)
C48 H48A 0.9700
C48 H48B 0.9700
C49 H49A 0.9700
C49 H49B 0.9700
C47' C48' 1.45(5)
C47' H47C 0.9700
C47' H47D 0.9700
C48' C49' 1.41(5)
C48' H48C 0.9700
C48' H48D 0.9700
C49' H49C 0.9700
C49' H49D 0.9700
O2 C53' 1.39(4)
O2 C53 1.39(3)
O2 C50 1.40(3)
O2 C50' 1.48(4)
C50 C51 1.51(3)
C50 H50A 0.9700
C50 H50B 0.9700
C52 C53 1.46(3)
C52 C51 1.49(3)
C52 H52A 0.9700
C52 H52B 0.9700
C53 H53A 0.9700
C53 H53B 0.9700
C50' C51 1.44(4)
C50' H50C 0.9700
C50' H50D 0.9700
C52' C51 1.45(4)
C52' C53' 1.48(4)
C52' H52C 0.9700
C52' H52D 0.9700
C53' H53C 0.9700
C53' H53D 0.9700
C51 H51A 0.9700
C51 H51B 0.9700
O3 C54 1.396(16)
O3 C57 1.40(3)
O3 C57' 1.46(4)
C54 C55 1.50(2)
C54 H54A 0.9700
C54 H54B 0.9700
C55 C56 1.45(3)
C55 C56' 1.48(4)
C55 H55A 0.9700
C55 H55B 0.9700
C56 C57 1.53(4)
C56 H56A 0.9700
C56 H56B 0.9700
C57 H57A 0.9700
C57 H57B 0.9700
C56' C57' 1.46(4)
C56' H56C 0.9700
C56' H56D 0.9700
C57' H57C 0.9700
C57' H57D 0.9700
O4 C58 1.31(3)
O4 C61 1.37(3)
C58 C59 1.30(3)
C58 H58A 0.9700
C58 H58B 0.9700
C59 C60 1.45(4)
C59 H59A 0.9700
C59 H59B 0.9700
C60 C61 1.35(3)
C60 H60A 0.9700
C60 H60B 0.9700
C61 H61A 0.9700
C61 H61B 0.9700
